data_4121104
loop_
_publ_author_name
'Harshita Kumari'
'Loredana Erra'
'Alicia C. Webb'
'Prashant Bhatt'
'Charles L. Barnes'
'Carol A. Deakyne'
'John E. Adams'
'Leonard J. Barbour'
'Jerry L. Atwood'

_publ_section_title
;
 Pyrogallol[4]arenes as Frustrated Organic Solids
;
_journal_name_full 'Journal of the American Chemical Society'
_journal_page_first 16963
_journal_page_last 16967
_journal_paper_doi 10.1021/ja406643b
_journal_volume 135
_journal_year 2013
_chemical_formula_sum 'C51 H76 O15'
_chemical_formula_weight 929.12
_space_group_IT_number 2
_symmetry_cell_setting triclinic
_symmetry_Int_Tables_number 2
_symmetry_space_group_name_Hall '-P 1'
_symmetry_space_group_name_H-M 'P -1'
_atom_sites_solution_hydrogens geom
_atom_sites_solution_primary direct
_atom_sites_solution_secondary difmap
_audit_creation_method SHELXL-97
_cell_angle_alpha 112.331(2)
_cell_angle_beta 106.694(2)
_cell_angle_gamma 97.457(2)
_cell_formula_units_Z 2
_cell_length_a 10.0004(12)
_cell_length_b 16.893(2)
_cell_length_c 17.014(2)
_cell_measurement_reflns_used 6754
_cell_measurement_temperature 173(2)
_cell_measurement_theta_max 27.1
_cell_measurement_theta_min 2.3
_cell_volume 2452.3(5)
_computing_cell_refinement 'SAINT (Bruker, 1998)'
_computing_data_collection 'SMART (Bruker, 1998)'
_computing_data_reduction 'SAINT (Bruker, 1998)'
_computing_molecular_graphics 'ORTEP-III (Burnett & Johnson, 1996)'
_computing_publication_material 'CIFTAB (Sheldrick, 1997)'
_computing_structure_refinement 'SHELXL-97 (Sheldrick, 1997)'
_computing_structure_solution 'SHELXS-97 (Sheldrick, 1997)'
_diffrn_ambient_temperature 173(2)
_diffrn_measured_fraction_theta_full 0.973
_diffrn_measured_fraction_theta_max 0.973
_diffrn_measurement_device_type 'Bruker SMART CCD area detector'
_diffrn_measurement_method 'omega scans'
_diffrn_radiation_monochromator graphite
_diffrn_radiation_type MoK\a
_diffrn_radiation_wavelength 0.71073
_diffrn_reflns_av_R_equivalents 0.0349
_diffrn_reflns_av_sigmaI/netI 0.0611
_diffrn_reflns_limit_h_max 12
_diffrn_reflns_limit_h_min -12
_diffrn_reflns_limit_k_max 21
_diffrn_reflns_limit_k_min -21
_diffrn_reflns_limit_l_max 21
_diffrn_reflns_limit_l_min -16
_diffrn_reflns_number 17695
_diffrn_reflns_theta_full 27.20
_diffrn_reflns_theta_max 27.20
_diffrn_reflns_theta_min 1.39
_diffrn_source 'fine-focus sealed tube'
_diffrn_standards_decay_% 0.0
_exptl_absorpt_coefficient_mu 0.091
_exptl_absorpt_correction_T_max 0.99
_exptl_absorpt_correction_T_min 0.73
_exptl_absorpt_correction_type multi-scan
_exptl_absorpt_process_details
;
 Data were corrected for decay and absorption using the program SADABS 
 (Sheldrick, G. M. (2003). SADABS. Version 2.10. University of
 G\"ottingen, Germany).
;
_exptl_crystal_colour colorless
_exptl_crystal_density_diffrn 1.258
_exptl_crystal_description needle
_exptl_crystal_F_000 1004
_exptl_crystal_size_max 0.55
_exptl_crystal_size_mid 0.25
_exptl_crystal_size_min 0.15
_refine_diff_density_max 0.338
_refine_diff_density_min -0.229
_refine_diff_density_rms 0.052
_refine_ls_extinction_method none
_refine_ls_goodness_of_fit_ref 1.047
_refine_ls_hydrogen_treatment mixed
_refine_ls_matrix_type full
_refine_ls_number_parameters 662
_refine_ls_number_reflns 10623
_refine_ls_number_restraints 0
_refine_ls_restrained_S_all 1.047
_refine_ls_R_factor_all 0.0801
_refine_ls_R_factor_gt 0.0507
_refine_ls_shift/su_max 0.001
_refine_ls_shift/su_mean 0.000
_refine_ls_structure_factor_coef Fsqd
_refine_ls_weighting_details 'calc w=1/[\s^2^(Fo^2^)+(0.0676P)^2^+0.2472P] where P=(Fo^2^+2Fc^2^)/3'
_refine_ls_weighting_scheme calc
_refine_ls_wR_factor_gt 0.1281
_refine_ls_wR_factor_ref 0.1452
_reflns_number_gt 7149
_reflns_number_total 10623
_reflns_threshold_expression >2sigma(I)
_cod_data_source_file ja406643b_si_001.cif
_cod_data_source_block PGC5needle
_cod_original_cell_volume 2452.4(5)
_cod_database_code 4121104

loop_
_symmetry_equiv_pos_as_xyz
'x, y, z'
'-x, -y, -z'

loop_
_atom_site_label
_atom_site_type_symbol
_atom_site_fract_x
_atom_site_fract_y
_atom_site_fract_z
_atom_site_U_iso_or_equiv
_atom_site_adp_type
_atom_site_occupancy
_atom_site_symmetry_multiplicity
_atom_site_calc_flag
_atom_site_refinement_flags
O1 O 0.03275(13) 1.10617(9) 0.06028(9) 0.0273(3) Uani 1 1 d .
C1 C 0.36206(19) 1.24168(11) 0.26554(12) 0.0229(4) Uani 1 1 d .
H1 H 0.4287 1.2990 0.2965 0.027 Uiso 1 1 calc R
O2 O 0.07275(15) 0.99307(9) 0.13731(10) 0.0304(3) Uani 1 1 d .
C2 C 0.24577(18) 1.22222(11) 0.18580(12) 0.0224(4) Uani 1 1 d .
O3 O 0.30226(14) 1.03633(9) 0.29033(9) 0.0286(3) Uani 1 1 d .
C3 C 0.14931(18) 1.13711(12) 0.14121(12) 0.0223(4) Uani 1 1 d .
O4 O 0.60228(15) 1.06458(10) 0.44046(9) 0.0311(3) Uani 1 1 d .
C4 C 0.16730(18) 1.07625(11) 0.17706(12) 0.0228(4) Uani 1 1 d .
O5 O 0.79766(17) 0.98104(9) 0.39122(10) 0.0349(3) Uani 1 1 d .
C5 C 0.28424(19) 1.09740(12) 0.25640(12) 0.0223(4) Uani 1 1 d .
O6 O 0.92704(15) 1.01589(9) 0.28222(10) 0.0318(3) Uani 1 1 d .
C6 C 0.38476(19) 1.18095(12) 0.30159(12) 0.0223(4) Uani 1 1 d .
O7 O 0.75785(14) 0.97757(9) 0.07878(9) 0.0272(3) Uani 1 1 d .
C7 C 0.51706(18) 1.19725(11) 0.38350(12) 0.0228(4) Uani 1 1 d .
H7 H 0.4827 1.1753 0.4231 0.027 Uiso 1 1 calc R
O8 O 0.57723(16) 0.92934(9) -0.09753(10) 0.0288(3) Uani 1 1 d .
C8 C 0.67993(18) 1.15960(11) 0.29335(12) 0.0226(4) Uani 1 1 d .
H8 H 0.6491 1.1996 0.2698 0.027 Uiso 1 1 calc R
O9 O 0.49963(14) 1.06018(9) -0.14964(8) 0.0277(3) Uani 1 1 d .
C9 C 0.61823(18) 1.14333(11) 0.35121(12) 0.0221(4) Uani 1 1 d .
O10 O 0.30894(16) 1.17397(10) -0.19383(9) 0.0331(3) Uani 1 1 d .
C10 C 0.66024(19) 1.08199(12) 0.38282(12) 0.0233(4) Uani 1 1 d .
O11 O 0.03550(14) 1.16824(9) -0.18797(10) 0.0301(3) Uani 1 1 d .
C11 C 0.76173(19) 1.03984(11) 0.35676(12) 0.0236(4) Uani 1 1 d .
O12 O -0.00756(14) 1.21815(9) -0.02815(9) 0.0276(3) Uani 1 1 d .
C12 C 0.82369(19) 1.05881(12) 0.30007(12) 0.0234(4) Uani 1 1 d .
C13 C 0.78459(18) 1.12028(11) 0.26807(12) 0.0218(4) Uani 1 1 d .
C14 C 0.86247(18) 1.15175(11) 0.21600(12) 0.0219(4) Uani 1 1 d .
H14 H 0.9364 1.1178 0.2088 0.026 Uiso 1 1 calc R
C15 C 0.71657(18) 1.19290(11) 0.09290(12) 0.0219(4) Uani 1 1 d .
H15 H 0.7484 1.2533 0.1370 0.026 Uiso 1 1 calc R
C16 C 0.76185(18) 1.12976(11) 0.11994(12) 0.0210(4) Uani 1 1 d .
C17 C 0.71453(18) 1.04152(11) 0.05425(12) 0.0218(4) Uani 1 1 d .
C18 C 0.62646(18) 1.01809(11) -0.03493(12) 0.0223(4) Uani 1 1 d .
C19 C 0.58389(18) 1.08298(12) -0.05957(12) 0.0227(4) Uani 1 1 d .
C20 C 0.62657(18) 1.17167(11) 0.00400(12) 0.0221(4) Uani 1 1 d .
C21 C 0.56884(18) 1.23953(12) -0.02469(12) 0.0235(4) Uani 1 1 d .
H21 H 0.5643 1.2223 -0.0887 0.028 Uiso 1 1 calc R
C22 C 0.38494(19) 1.25819(12) 0.05273(12) 0.0241(4) Uani 1 1 d .
H22 H 0.4637 1.2778 0.1089 0.029 Uiso 1 1 calc R
C23 C 0.41365(19) 1.23297(11) -0.02739(12) 0.0231(4) Uani 1 1 d .
C24 C 0.29522(19) 1.20178(12) -0.10966(12) 0.0241(4) Uani 1 1 d .
C25 C 0.15481(19) 1.19724(11) -0.11036(12) 0.0235(4) Uani 1 1 d .
C26 C 0.13114(19) 1.22433(11) -0.02856(12) 0.0230(4) Uani 1 1 d .
C27 C 0.24608(19) 1.25591(11) 0.05426(12) 0.0229(4) Uani 1 1 d .
C28 C 0.22052(19) 1.28745(12) 0.14462(12) 0.0233(4) Uani 1 1 d .
H28 H 0.1157 1.2861 0.1296 0.028 Uiso 1 1 calc R
C29 C 0.6018(2) 1.29561(12) 0.44224(12) 0.0275(4) Uani 1 1 d .
H29A H 0.6407 1.3179 0.4050 0.033 Uiso 1 1 calc R
H29B H 0.5346 1.3304 0.4608 0.033 Uiso 1 1 calc R
C30 C 0.7269(2) 1.31076(13) 0.52760(14) 0.0354(5) Uani 1 1 d .
H30A H 0.6867 1.2984 0.5698 0.042 Uiso 1 1 calc R
H30B H 0.7842 1.2681 0.5099 0.042 Uiso 1 1 calc R
C31 C 0.8272(2) 1.40448(14) 0.57757(14) 0.0397(5) Uani 1 1 d .
H31A H 0.8620 1.4183 0.5341 0.048 Uiso 1 1 calc R
H31B H 0.7713 1.4469 0.5989 0.048 Uiso 1 1 calc R
C32 C 0.9573(3) 1.41820(15) 0.65883(16) 0.0539(7) Uani 1 1 d .
H32A H 1.0101 1.3735 0.6382 0.065 Uiso 1 1 calc R
H32B H 0.9228 1.4080 0.7041 0.065 Uiso 1 1 calc R
C33 C 1.0614(3) 1.51038(18) 0.7049(2) 0.0726(9) Uani 1 1 d .
H33A H 1.0981 1.5204 0.6609 0.109 Uiso 1 1 calc R
H33B H 1.1426 1.5152 0.7567 0.109 Uiso 1 1 calc R
H33C H 1.0105 1.5550 0.7267 0.109 Uiso 1 1 calc R
C34 C 0.94655(19) 1.25014(12) 0.27373(12) 0.0247(4) Uani 1 1 d .
H34A H 0.9950 1.2702 0.2387 0.030 Uiso 1 1 calc R
H34B H 0.8776 1.2859 0.2862 0.030 Uiso 1 1 calc R
C35 C 1.0601(2) 1.26621(12) 0.36415(13) 0.0283(4) Uani 1 1 d .
H35A H 1.0107 1.2480 0.3998 0.034 Uiso 1 1 calc R
H35B H 1.1262 1.2284 0.3514 0.034 Uiso 1 1 calc R
C36 C 1.1489(2) 1.36246(13) 0.42129(13) 0.0349(5) Uani 1 1 d .
H36A H 1.0824 1.4004 0.4325 0.042 Uiso 1 1 calc R
H36B H 1.2001 1.3801 0.3862 0.042 Uiso 1 1 calc R
C37 C 1.2596(2) 1.37955(15) 0.51249(14) 0.0435(6) Uani 1 1 d .
H37A H 1.3220 1.3387 0.5017 0.052 Uiso 1 1 calc R
H37B H 1.2083 1.3663 0.5497 0.052 Uiso 1 1 calc R
C38 C 1.3548(3) 1.47489(18) 0.56560(17) 0.0715(9) Uani 1 1 d .
H38A H 1.3979 1.4905 0.5267 0.107 Uiso 1 1 calc R
H38B H 1.4320 1.4805 0.6198 0.107 Uiso 1 1 calc R
H38C H 1.2958 1.5151 0.5845 0.107 Uiso 1 1 calc R
C39 C 0.6680(2) 1.33466(12) 0.03351(13) 0.0270(4) Uani 1 1 d .
H39A H 0.6627 1.3576 0.0951 0.032 Uiso 1 1 calc R
H39B H 0.7694 1.3338 0.0405 0.032 Uiso 1 1 calc R
C40 C 0.6256(2) 1.39677(13) -0.00900(15) 0.0354(5) Uani 1 1 d .
H40A H 0.5219 1.3937 -0.0202 0.043 Uiso 1 1 calc R
H40B H 0.6372 1.3756 -0.0689 0.043 Uiso 1 1 calc R
C41 C 0.7145(2) 1.49368(13) 0.04955(15) 0.0366(5) Uani 1 1 d .
H41A H 0.6724 1.5302 0.0205 0.044 Uiso 1 1 calc R
H41B H 0.7053 1.5141 0.1101 0.044 Uiso 1 1 calc R
C42 C 0.8726(2) 1.51017(14) 0.06354(18) 0.0466(6) Uani 1 1 d .
H42A H 0.8824 1.4852 0.0032 0.056 Uiso 1 1 calc R
H42B H 0.9174 1.4784 0.0979 0.056 Uiso 1 1 calc R
C43 C 0.9547(3) 1.60825(15) 0.11495(18) 0.0531(7) Uani 1 1 d .
H43A H 0.9185 1.6389 0.0780 0.080 Uiso 1 1 calc R
H43B H 1.0583 1.6145 0.1269 0.080 Uiso 1 1 calc R
H43C H 0.9402 1.6345 0.1730 0.080 Uiso 1 1 calc R
C44 C 0.3074(2) 1.38400(12) 0.20841(13) 0.0279(4) Uani 1 1 d .
H44A H 0.2959 1.4010 0.2681 0.033 Uiso 1 1 calc R
H44B H 0.4115 1.3893 0.2190 0.033 Uiso 1 1 calc R
C45 C 0.2589(2) 1.44804(13) 0.16960(14) 0.0348(5) Uani 1 1 d .
H45A H 0.1596 1.4493 0.1681 0.042 Uiso 1 1 calc R
H45B H 0.2550 1.4251 0.1059 0.042 Uiso 1 1 calc R
C46 C 0.3574(2) 1.54300(13) 0.22360(15) 0.0395(5) Uani 1 1 d .
H46A H 0.3068 1.5825 0.2036 0.047 Uiso 1 1 calc R
H46B H 0.3737 1.5625 0.2891 0.047 Uiso 1 1 calc R
C47 C 0.5031(2) 1.55428(14) 0.21328(16) 0.0430(5) Uani 1 1 d .
H47A H 0.4871 1.5327 0.1476 0.052 Uiso 1 1 calc R
H47B H 0.5557 1.5167 0.2357 0.052 Uiso 1 1 calc R
C48 C 0.5975(3) 1.64958(17) 0.26433(19) 0.0624(8) Uani 1 1 d .
H48A H 0.5533 1.6856 0.2364 0.094 Uiso 1 1 calc R
H48B H 0.6940 1.6510 0.2611 0.094 Uiso 1 1 calc R
H48C H 0.6062 1.6736 0.3284 0.094 Uiso 1 1 calc R
O1S O 1.01618(17) 0.90268(10) 0.37181(10) 0.0348(3) Uani 1 1 d .
C1S C 1.0234(3) 0.83033(15) 0.39499(16) 0.0462(6) Uani 1 1 d .
H1S1 H 1.1039 0.8070 0.3829 0.069 Uiso 1 1 calc R
H1S2 H 0.9323 0.7833 0.3582 0.069 Uiso 1 1 calc R
H1S3 H 1.0391 0.8509 0.4599 0.069 Uiso 1 1 calc R
O2S O 0.26302(17) 0.85565(11) 0.18507(11) 0.0423(4) Uani 1 1 d .
C2S C 0.3105(3) 0.82545(18) 0.25263(18) 0.0561(7) Uani 1 1 d .
H2S1 H 0.3847 0.8740 0.3078 0.084 Uiso 1 1 calc R
H2S2 H 0.3517 0.7757 0.2296 0.084 Uiso 1 1 calc R
H2S3 H 0.2282 0.8057 0.2672 0.084 Uiso 1 1 calc R
O3S O 0.70639(19) 0.97038(10) 0.54159(11) 0.0430(4) Uani 1 1 d .
C3S C 0.7320(4) 0.88525(18) 0.5072(2) 0.0672(8) Uani 1 1 d .
H3S1 H 0.7983 0.8854 0.4745 0.101 Uiso 1 1 calc R
H3S2 H 0.6400 0.8404 0.4652 0.101 Uiso 1 1 calc R
H3S3 H 0.7754 0.8712 0.5580 0.101 Uiso 1 1 calc R
H1O H 0.021(3) 1.1464(17) 0.0438(17) 0.051(8) Uiso 1 1 d .
H3O H 0.250(3) 0.9811(16) 0.2499(16) 0.048(7) Uiso 1 1 d .
H5O H 0.864(3) 0.9619(15) 0.3755(16) 0.042(7) Uiso 1 1 d .
H2O H 0.014(3) 0.9871(15) 0.0881(17) 0.045(7) Uiso 1 1 d .
H7O H 0.718(3) 0.9283(16) 0.0374(16) 0.043(7) Uiso 1 1 d .
H1S H 1.095(2) 0.9376(15) 0.3994(15) 0.035(7) Uiso 1 1 d .
H12O H -0.071(3) 1.1947(19) -0.079(2) 0.074(10) Uiso 1 1 d .
H11O H 0.054(3) 1.1448(18) -0.2317(19) 0.059(9) Uiso 1 1 d .
H4O H 0.642(3) 1.0305(19) 0.457(2) 0.073(10) Uiso 1 1 d .
H9O H 0.465(3) 1.0042(19) -0.1784(19) 0.071(9) Uiso 1 1 d .
H6O H 0.932(3) 1.0064(17) 0.2303(18) 0.062(9) Uiso 1 1 d .
H2S H 0.349(4) 0.885(2) 0.182(2) 0.098(11) Uiso 1 1 d .
H3S H 0.662(4) 0.971(2) 0.574(2) 0.087(12) Uiso 1 1 d .
H10O H 0.359(4) 1.141(2) -0.199(2) 0.094(13) Uiso 1 1 d .
H8O H 0.616(5) 0.919(3) -0.119(3) 0.15(2) Uiso 1 1 d .

loop_
_atom_site_aniso_label
_atom_site_aniso_U_11
_atom_site_aniso_U_22
_atom_site_aniso_U_33
_atom_site_aniso_U_23
_atom_site_aniso_U_13
_atom_site_aniso_U_12
O1 0.0217(7) 0.0317(7) 0.0229(7) 0.0133(6) 0.0012(5) 0.0017(5)
C1 0.0209(9) 0.0250(9) 0.0200(9) 0.0072(7) 0.0086(7) 0.0039(7)
O2 0.0254(7) 0.0314(7) 0.0259(8) 0.0145(6) -0.0002(6) -0.0029(5)
C2 0.0214(9) 0.0252(9) 0.0201(9) 0.0080(7) 0.0097(7) 0.0059(7)
O3 0.0314(7) 0.0271(7) 0.0253(7) 0.0141(6) 0.0060(6) 0.0041(6)
C3 0.0170(9) 0.0311(9) 0.0181(9) 0.0106(7) 0.0062(7) 0.0056(7)
O4 0.0363(8) 0.0402(8) 0.0310(8) 0.0238(7) 0.0187(6) 0.0157(6)
C4 0.0177(9) 0.0262(9) 0.0223(9) 0.0089(7) 0.0080(7) 0.0024(7)
O5 0.0448(9) 0.0436(8) 0.0398(9) 0.0304(7) 0.0260(7) 0.0242(7)
C5 0.0220(9) 0.0278(9) 0.0212(9) 0.0131(7) 0.0097(7) 0.0081(7)
O6 0.0357(8) 0.0404(8) 0.0345(8) 0.0235(7) 0.0202(7) 0.0193(6)
C6 0.0203(9) 0.0287(9) 0.0169(9) 0.0088(7) 0.0080(7) 0.0051(7)
O7 0.0271(7) 0.0239(7) 0.0264(7) 0.0105(6) 0.0059(6) 0.0041(6)
C7 0.0209(9) 0.0285(9) 0.0187(9) 0.0108(7) 0.0071(7) 0.0047(7)
O8 0.0272(7) 0.0275(7) 0.0240(7) 0.0055(6) 0.0089(6) 0.0028(6)
C8 0.0210(9) 0.0252(9) 0.0187(9) 0.0111(7) 0.0032(7) 0.0018(7)
O9 0.0264(7) 0.0298(7) 0.0183(7) 0.0079(6) 0.0027(5) 0.0015(6)
C9 0.0176(9) 0.0255(9) 0.0166(9) 0.0066(7) 0.0025(7) 0.0013(7)
O10 0.0291(8) 0.0485(9) 0.0196(7) 0.0133(6) 0.0097(6) 0.0078(7)
C10 0.0225(9) 0.0285(9) 0.0169(9) 0.0101(7) 0.0061(7) 0.0030(7)
O11 0.0244(7) 0.0404(8) 0.0188(7) 0.0097(6) 0.0039(6) 0.0069(6)
C11 0.0269(10) 0.0232(9) 0.0211(9) 0.0118(7) 0.0065(8) 0.0067(7)
O12 0.0203(7) 0.0364(7) 0.0234(7) 0.0132(6) 0.0050(6) 0.0053(6)
C12 0.0218(9) 0.0257(9) 0.0199(9) 0.0088(7) 0.0059(7) 0.0057(7)
C13 0.0199(9) 0.0246(9) 0.0167(9) 0.0083(7) 0.0042(7) 0.0007(7)
C14 0.0192(9) 0.0258(9) 0.0205(9) 0.0113(7) 0.0061(7) 0.0045(7)
C15 0.0218(9) 0.0223(8) 0.0189(9) 0.0074(7) 0.0078(7) 0.0016(7)
C16 0.0180(9) 0.0268(9) 0.0196(9) 0.0110(7) 0.0085(7) 0.0036(7)
C17 0.0181(9) 0.0271(9) 0.0250(10) 0.0143(8) 0.0107(7) 0.0057(7)
C18 0.0175(9) 0.0249(9) 0.0206(9) 0.0064(7) 0.0084(7) 0.0008(7)
C19 0.0174(9) 0.0307(9) 0.0181(9) 0.0104(7) 0.0062(7) 0.0023(7)
C20 0.0180(9) 0.0276(9) 0.0230(9) 0.0136(8) 0.0086(7) 0.0028(7)
C21 0.0212(9) 0.0291(9) 0.0199(9) 0.0126(7) 0.0058(7) 0.0039(7)
C22 0.0216(9) 0.0278(9) 0.0196(9) 0.0107(7) 0.0040(7) 0.0028(7)
C23 0.0217(9) 0.0247(9) 0.0221(9) 0.0115(7) 0.0064(7) 0.0040(7)
C24 0.0276(10) 0.0259(9) 0.0181(9) 0.0099(7) 0.0077(8) 0.0057(7)
C25 0.0225(9) 0.0260(9) 0.0183(9) 0.0102(7) 0.0029(7) 0.0033(7)
C26 0.0212(9) 0.0252(9) 0.0228(10) 0.0125(7) 0.0065(7) 0.0045(7)
C27 0.0240(9) 0.0238(9) 0.0201(9) 0.0107(7) 0.0068(7) 0.0039(7)
C28 0.0215(9) 0.0289(9) 0.0205(9) 0.0125(7) 0.0068(7) 0.0067(7)
C29 0.0274(10) 0.0285(9) 0.0215(9) 0.0090(8) 0.0049(8) 0.0063(8)
C30 0.0365(12) 0.0313(10) 0.0263(11) 0.0098(8) 0.0008(9) 0.0046(9)
C31 0.0397(12) 0.0344(11) 0.0287(11) 0.0100(9) -0.0009(9) 0.0016(9)
C32 0.0507(15) 0.0422(13) 0.0408(14) 0.0151(11) -0.0120(11) -0.0003(11)
C33 0.0599(18) 0.0545(16) 0.0591(18) 0.0220(14) -0.0233(14) -0.0124(13)
C34 0.0215(9) 0.0302(9) 0.0215(9) 0.0125(8) 0.0069(8) 0.0029(7)
C35 0.0257(10) 0.0299(10) 0.0246(10) 0.0128(8) 0.0042(8) 0.0017(8)
C36 0.0349(11) 0.0352(11) 0.0244(10) 0.0126(9) 0.0015(9) -0.0001(9)
C37 0.0414(13) 0.0430(12) 0.0282(11) 0.0147(10) -0.0043(10) -0.0028(10)
C38 0.0705(19) 0.0612(17) 0.0377(15) 0.0163(13) -0.0190(13) -0.0192(14)
C39 0.0235(9) 0.0295(10) 0.0262(10) 0.0138(8) 0.0060(8) 0.0035(7)
C40 0.0280(11) 0.0364(11) 0.0400(12) 0.0212(9) 0.0054(9) 0.0053(8)
C41 0.0360(12) 0.0332(11) 0.0442(13) 0.0221(10) 0.0125(10) 0.0101(9)
C42 0.0368(12) 0.0372(12) 0.0605(16) 0.0193(11) 0.0162(11) 0.0033(9)
C43 0.0463(14) 0.0393(13) 0.0609(16) 0.0228(12) 0.0064(12) -0.0002(10)
C44 0.0287(10) 0.0293(10) 0.0224(10) 0.0103(8) 0.0077(8) 0.0046(8)
C45 0.0355(11) 0.0339(11) 0.0329(11) 0.0157(9) 0.0085(9) 0.0088(9)
C46 0.0475(13) 0.0325(11) 0.0353(12) 0.0145(9) 0.0109(10) 0.0116(9)
C47 0.0424(13) 0.0394(12) 0.0422(13) 0.0195(10) 0.0096(11) 0.0035(10)
C48 0.0637(18) 0.0496(15) 0.0582(17) 0.0273(13) 0.0049(14) -0.0059(13)
O1S 0.0353(9) 0.0376(8) 0.0306(8) 0.0172(7) 0.0076(7) 0.0099(7)
C1S 0.0533(15) 0.0438(13) 0.0419(13) 0.0252(11) 0.0103(11) 0.0113(11)
O2S 0.0333(9) 0.0495(9) 0.0400(9) 0.0215(7) 0.0074(7) 0.0061(7)
C2S 0.0586(16) 0.0645(17) 0.0585(16) 0.0394(14) 0.0210(13) 0.0213(13)
O3S 0.0588(11) 0.0440(9) 0.0403(9) 0.0240(7) 0.0301(8) 0.0146(8)
C3S 0.114(3) 0.0544(16) 0.0743(19) 0.0408(15) 0.0671(19) 0.0376(16)

loop_
_atom_type_symbol
_atom_type_description
_atom_type_scat_dispersion_real
_atom_type_scat_dispersion_imag
_atom_type_scat_source
C C 0.0033 0.0016 'International Tables Vol C Tables 4.2.6.8 and 6.1.1.4'
H H 0.0000 0.0000 'International Tables Vol C Tables 4.2.6.8 and 6.1.1.4'
O O 0.0106 0.0060 'International Tables Vol C Tables 4.2.6.8 and 6.1.1.4'

loop_
_geom_angle_atom_site_label_1
_geom_angle_atom_site_label_2
_geom_angle_atom_site_label_3
_geom_angle
C3 O1 H1O 111.5(17)
C6 C1 C2 123.08(16)
C6 C1 H1 118.5
C2 C1 H1 118.5
C4 O2 H2O 106.8(16)
C1 C2 C3 117.34(16)
C1 C2 C28 123.76(15)
C3 C2 C28 118.89(15)
C5 O3 H3O 113.2(15)
O1 C3 C4 114.64(15)
O1 C3 C2 124.67(16)
C4 C3 C2 120.69(16)
C10 O4 H4O 109(2)
O2 C4 C3 122.71(16)
O2 C4 C5 116.63(16)
C3 C4 C5 120.66(16)
C11 O5 H5O 109.8(16)
O3 C5 C4 120.17(15)
O3 C5 C6 119.57(15)
C4 C5 C6 120.26(16)
C12 O6 H6O 113.2(18)
C1 C6 C5 117.93(16)
C1 C6 C7 124.30(15)
C5 C6 C7 117.65(15)
C17 O7 H7O 111.2(17)
C6 C7 C9 109.73(14)
C6 C7 C29 113.98(14)
C9 C7 C29 109.58(14)
C6 C7 H7 107.8
C9 C7 H7 107.8
C29 C7 H7 107.8
C18 O8 H8O 112(5)
C9 C8 C13 123.53(16)
C9 C8 H8 118.2
C13 C8 H8 118.2
C19 O9 H9O 109.4(19)
C8 C9 C10 117.86(17)
C8 C9 C7 119.67(16)
C10 C9 C7 122.31(16)
C24 O10 H10O 110(3)
O4 C10 C11 120.56(16)
O4 C10 C9 119.53(16)
C11 C10 C9 119.91(17)
C25 O11 H11O 111(2)
O5 C11 C10 116.22(17)
O5 C11 C12 122.89(16)
C10 C11 C12 120.88(16)
C26 O12 H12O 114(2)
O6 C12 C13 123.95(17)
O6 C12 C11 115.57(16)
C13 C12 C11 120.43(16)
C12 C13 C8 117.34(17)
C12 C13 C14 122.29(16)
C8 C13 C14 120.06(16)
C16 C14 C13 112.52(14)
C16 C14 C34 114.30(14)
C13 C14 C34 109.94(14)
C16 C14 H14 106.5
C13 C14 H14 106.5
C34 C14 H14 106.5
C16 C15 C20 123.07(16)
C16 C15 H15 118.5
C20 C15 H15 118.5
C15 C16 C17 117.65(16)
C15 C16 C14 123.90(15)
C17 C16 C14 118.44(15)
O7 C17 C18 120.06(15)
O7 C17 C16 119.04(15)
C18 C17 C16 120.90(16)
O8 C18 C17 119.26(16)
O8 C18 C19 120.82(16)
C17 C18 C19 119.87(16)
C18 C19 O9 120.04(15)
C18 C19 C20 121.24(16)
O9 C19 C20 118.71(16)
C19 C20 C15 117.26(16)
C19 C20 C21 119.33(15)
C15 C20 C21 123.35(15)
C20 C21 C23 109.80(14)
C20 C21 C39 113.41(14)
C23 C21 C39 112.54(15)
C20 C21 H21 106.9
C23 C21 H21 106.9
C39 C21 H21 106.9
C23 C22 C27 122.98(16)
C23 C22 H22 118.5
C27 C22 H22 118.5
C22 C23 C24 117.43(16)
C22 C23 C21 120.72(15)
C24 C23 C21 121.84(16)
O10 C24 C25 116.05(15)
O10 C24 C23 123.12(16)
C25 C24 C23 120.83(17)
O11 C25 C26 116.55(16)
O11 C25 C24 123.57(17)
C26 C25 C24 119.87(16)
O12 C26 C27 118.51(16)
O12 C26 C25 120.64(15)
C27 C26 C25 120.82(16)
C26 C27 C22 118.04(17)
C26 C27 C28 120.90(16)
C22 C27 C28 121.06(15)
C2 C28 C44 114.85(14)
C2 C28 C27 110.35(15)
C44 C28 C27 110.82(15)
C2 C28 H28 106.8
C44 C28 H28 106.8
C27 C28 H28 106.8
C30 C29 C7 112.87(15)
C30 C29 H29A 109.0
C7 C29 H29A 109.0
C30 C29 H29B 109.0
C7 C29 H29B 109.0
H29A C29 H29B 107.8
C31 C30 C29 113.47(17)
C31 C30 H30A 108.9
C29 C30 H30A 108.9
C31 C30 H30B 108.9
C29 C30 H30B 108.9
H30A C30 H30B 107.7
C32 C31 C30 113.69(18)
C32 C31 H31A 108.8
C30 C31 H31A 108.8
C32 C31 H31B 108.8
C30 C31 H31B 108.8
H31A C31 H31B 107.7
C31 C32 C33 113.3(2)
C31 C32 H32A 108.9
C33 C32 H32A 108.9
C31 C32 H32B 108.9
C33 C32 H32B 108.9
H32A C32 H32B 107.7
C32 C33 H33A 109.5
C32 C33 H33B 109.5
H33A C33 H33B 109.5
C32 C33 H33C 109.5
H33A C33 H33C 109.5
H33B C33 H33C 109.5
C35 C34 C14 112.00(15)
C35 C34 H34A 109.2
C14 C34 H34A 109.2
C35 C34 H34B 109.2
C14 C34 H34B 109.2
H34A C34 H34B 107.9
C36 C35 C34 113.25(15)
C36 C35 H35A 108.9
C34 C35 H35A 108.9
C36 C35 H35B 108.9
C34 C35 H35B 108.9
H35A C35 H35B 107.7
C35 C36 C37 113.63(17)
C35 C36 H36A 108.8
C37 C36 H36A 108.8
C35 C36 H36B 108.8
C37 C36 H36B 108.8
H36A C36 H36B 107.7
C36 C37 C38 112.73(19)
C36 C37 H37A 109.0
C38 C37 H37A 109.0
C36 C37 H37B 109.0
C38 C37 H37B 109.0
H37A C37 H37B 107.8
C37 C38 H38A 109.5
C37 C38 H38B 109.5
H38A C38 H38B 109.5
C37 C38 H38C 109.5
H38A C38 H38C 109.5
H38B C38 H38C 109.5
C40 C39 C21 112.02(15)
C40 C39 H39A 109.2
C21 C39 H39A 109.2
C40 C39 H39B 109.2
C21 C39 H39B 109.2
H39A C39 H39B 107.9
C39 C40 C41 114.05(16)
C39 C40 H40A 108.7
C41 C40 H40A 108.7
C39 C40 H40B 108.7
C41 C40 H40B 108.7
H40A C40 H40B 107.6
C42 C41 C40 114.81(18)
C42 C41 H41A 108.6
C40 C41 H41A 108.6
C42 C41 H41B 108.6
C40 C41 H41B 108.6
H41A C41 H41B 107.5
C41 C42 C43 113.2(2)
C41 C42 H42A 108.9
C43 C42 H42A 108.9
C41 C42 H42B 108.9
C43 C42 H42B 108.9
H42A C42 H42B 107.7
C42 C43 H43A 109.5
C42 C43 H43B 109.5
H43A C43 H43B 109.5
C42 C43 H43C 109.5
H43A C43 H43C 109.5
H43B C43 H43C 109.5
C45 C44 C28 112.29(15)
C45 C44 H44A 109.1
C28 C44 H44A 109.1
C45 C44 H44B 109.1
C28 C44 H44B 109.1
H44A C44 H44B 107.9
C44 C45 C46 114.09(17)
C44 C45 H45A 108.7
C46 C45 H45A 108.7
C44 C45 H45B 108.7
C46 C45 H45B 108.7
H45A C45 H45B 107.6
C47 C46 C45 114.45(18)
C47 C46 H46A 108.6
C45 C46 H46A 108.6
C47 C46 H46B 108.6
C45 C46 H46B 108.6
H46A C46 H46B 107.6
C46 C47 C48 113.9(2)
C46 C47 H47A 108.8
C48 C47 H47A 108.8
C46 C47 H47B 108.8
C48 C47 H47B 108.8
H47A C47 H47B 107.7
C47 C48 H48A 109.5
C47 C48 H48B 109.5
H48A C48 H48B 109.5
C47 C48 H48C 109.5
H48A C48 H48C 109.5
H48B C48 H48C 109.5
C1S O1S H1S 106.6(16)
O1S C1S H1S1 109.5
O1S C1S H1S2 109.5
H1S1 C1S H1S2 109.5
O1S C1S H1S3 109.5
H1S1 C1S H1S3 109.5
H1S2 C1S H1S3 109.5
C2S O2S H2S 106(2)
O2S C2S H2S1 109.5
O2S C2S H2S2 109.5
H2S1 C2S H2S2 109.5
O2S C2S H2S3 109.5
H2S1 C2S H2S3 109.5
H2S2 C2S H2S3 109.5
C3S O3S H3S 108(2)
O3S C3S H3S1 109.5
O3S C3S H3S2 109.5
H3S1 C3S H3S2 109.5
O3S C3S H3S3 109.5
H3S1 C3S H3S3 109.5
H3S2 C3S H3S3 109.5

loop_
_geom_bond_atom_site_label_1
_geom_bond_atom_site_label_2
_geom_bond_distance
O1 C3 1.379(2)
O1 H1O 0.84(3)
C1 C6 1.392(3)
C1 C2 1.399(2)
C1 H1 0.9500
O2 C4 1.375(2)
O2 H2O 0.83(2)
C2 C3 1.401(2)
C2 C28 1.525(2)
O3 C5 1.368(2)
O3 H3O 0.89(2)
C3 C4 1.387(3)
O4 C10 1.373(2)
O4 H4O 0.83(3)
C4 C5 1.391(2)
O5 C11 1.369(2)
O5 H5O 0.84(2)
C5 C6 1.399(2)
O6 C12 1.376(2)
O6 H6O 0.85(3)
C6 C7 1.524(2)
O7 C17 1.375(2)
O7 H7O 0.81(2)
C7 C9 1.527(2)
C7 C29 1.538(2)
C7 H7 1.0000
O8 C18 1.385(2)
O8 H8O 0.60(5)
C8 C9 1.391(2)
C8 C13 1.394(3)
C8 H8 0.9500
O9 C19 1.390(2)
O9 H9O 0.85(3)
C9 C10 1.395(3)
O10 C24 1.382(2)
O10 H10O 0.79(3)
C10 C11 1.393(3)
O11 C25 1.363(2)
O11 H11O 0.79(3)
C11 C12 1.394(3)
O12 C26 1.380(2)
O12 H12O 0.82(3)
C12 C13 1.393(2)
C13 C14 1.523(2)
C14 C16 1.523(2)
C14 C34 1.535(2)
C14 H14 1.0000
C15 C16 1.390(2)
C15 C20 1.396(2)
C15 H15 0.9500
C16 C17 1.394(2)
C17 C18 1.386(2)
C18 C19 1.388(3)
C19 C20 1.391(2)
C20 C21 1.523(2)
C21 C23 1.528(2)
C21 C39 1.536(2)
C21 H21 1.0000
C22 C23 1.392(3)
C22 C27 1.392(3)
C22 H22 0.9500
C23 C24 1.402(2)
C24 C25 1.393(3)
C25 C26 1.391(3)
C26 C27 1.389(2)
C27 C28 1.533(3)
C28 C44 1.529(2)
C28 H28 1.0000
C29 C30 1.527(3)
C29 H29A 0.9900
C29 H29B 0.9900
C30 C31 1.520(3)
C30 H30A 0.9900
C30 H30B 0.9900
C31 C32 1.517(3)
C31 H31A 0.9900
C31 H31B 0.9900
C32 C33 1.518(3)
C32 H32A 0.9900
C32 H32B 0.9900
C33 H33A 0.9800
C33 H33B 0.9800
C33 H33C 0.9800
C34 C35 1.526(2)
C34 H34A 0.9900
C34 H34B 0.9900
C35 C36 1.519(3)
C35 H35A 0.9900
C35 H35B 0.9900
C36 C37 1.519(3)
C36 H36A 0.9900
C36 H36B 0.9900
C37 C38 1.523(3)
C37 H37A 0.9900
C37 H37B 0.9900
C38 H38A 0.9800
C38 H38B 0.9800
C38 H38C 0.9800
C39 C40 1.523(3)
C39 H39A 0.9900
C39 H39B 0.9900
C40 C41 1.529(3)
C40 H40A 0.9900
C40 H40B 0.9900
C41 C42 1.502(3)
C41 H41A 0.9900
C41 H41B 0.9900
C42 C43 1.522(3)
C42 H42A 0.9900
C42 H42B 0.9900
C43 H43A 0.9800
C43 H43B 0.9800
C43 H43C 0.9800
C44 C45 1.528(3)
C44 H44A 0.9900
C44 H44B 0.9900
C45 C46 1.529(3)
C45 H45A 0.9900
C45 H45B 0.9900
C46 C47 1.514(3)
C46 H46A 0.9900
C46 H46B 0.9900
C47 C48 1.520(3)
C47 H47A 0.9900
C47 H47B 0.9900
C48 H48A 0.9800
C48 H48B 0.9800
C48 H48C 0.9800
O1S C1S 1.424(3)
O1S H1S 0.81(2)
C1S H1S1 0.9800
C1S H1S2 0.9800
C1S H1S3 0.9800
O2S C2S 1.415(3)
O2S H2S 0.96(4)
C2S H2S1 0.9800
C2S H2S2 0.9800
C2S H2S3 0.9800
O3S C3S 1.421(3)
O3S H3S 0.80(3)
C3S H3S1 0.9800
C3S H3S2 0.9800
C3S H3S3 0.9800

loop_
_geom_torsion_atom_site_label_1
_geom_torsion_atom_site_label_2
_geom_torsion_atom_site_label_3
_geom_torsion_atom_site_label_4
_geom_torsion
C6 C1 C2 C3 -0.2(3)
C6 C1 C2 C28 -179.08(17)
C1 C2 C3 O1 -177.38(16)
C28 C2 C3 O1 1.6(3)
C1 C2 C3 C4 1.9(3)
C28 C2 C3 C4 -179.12(17)
O1 C3 C4 O2 -2.8(3)
C2 C3 C4 O2 177.83(16)
O1 C3 C4 C5 177.22(16)
C2 C3 C4 C5 -2.1(3)
O2 C4 C5 O3 1.1(3)
C3 C4 C5 O3 -178.91(16)
O2 C4 C5 C6 -179.41(16)
C3 C4 C5 C6 0.6(3)
C2 C1 C6 C5 -1.3(3)
C2 C1 C6 C7 174.52(16)
O3 C5 C6 C1 -179.39(16)
C4 C5 C6 C1 1.1(3)
O3 C5 C6 C7 4.5(2)
C4 C5 C6 C7 -175.00(16)
C1 C6 C7 C9 -105.41(19)
C5 C6 C7 C9 70.5(2)
C1 C6 C7 C29 17.9(3)
C5 C6 C7 C29 -166.23(16)
C13 C8 C9 C10 -2.3(2)
C13 C8 C9 C7 173.18(15)
C6 C7 C9 C8 61.8(2)
C29 C7 C9 C8 -64.03(19)
C6 C7 C9 C10 -122.92(17)
C29 C7 C9 C10 111.22(18)
C8 C9 C10 O4 179.63(14)
C7 C9 C10 O4 4.3(2)
C8 C9 C10 C11 0.5(2)
C7 C9 C10 C11 -174.87(15)
O4 C10 C11 O5 0.5(2)
C9 C10 C11 O5 179.61(15)
O4 C10 C11 C12 -178.41(15)
C9 C10 C11 C12 0.7(3)
O5 C11 C12 O6 -1.5(3)
C10 C11 C12 O6 177.32(16)
O5 C11 C12 C13 -179.03(16)
C10 C11 C12 C13 -0.2(3)
O6 C12 C13 C8 -178.78(16)
C11 C12 C13 C8 -1.4(2)
O6 C12 C13 C14 -5.1(3)
C11 C12 C13 C14 172.20(15)
C9 C8 C13 C12 2.8(2)
C9 C8 C13 C14 -171.02(15)
C12 C13 C14 C16 119.17(18)
C8 C13 C14 C16 -67.4(2)
C12 C13 C14 C34 -112.20(18)
C8 C13 C14 C34 61.3(2)
C20 C15 C16 C17 0.2(3)
C20 C15 C16 C14 178.68(16)
C13 C14 C16 C15 109.14(19)
C34 C14 C16 C15 -17.2(2)
C13 C14 C16 C17 -72.4(2)
C34 C14 C16 C17 161.27(16)
C15 C16 C17 O7 179.78(15)
C14 C16 C17 O7 1.2(2)
C15 C16 C17 C18 0.5(3)
C14 C16 C17 C18 -178.02(16)
O7 C17 C18 O8 3.1(3)
C16 C17 C18 O8 -177.65(16)
O7 C17 C18 C19 -179.50(16)
C16 C17 C18 C19 -0.3(3)
O8 C18 C19 O9 -4.8(3)
C17 C18 C19 O9 177.81(16)
O8 C18 C19 C20 176.58(17)
C17 C18 C19 C20 -0.8(3)
C18 C19 C20 C15 1.5(3)
O9 C19 C20 C15 -177.14(15)
C18 C19 C20 C21 -175.88(16)
O9 C19 C20 C21 5.5(2)
C16 C15 C20 C19 -1.2(3)
C16 C15 C20 C21 176.03(16)
C19 C20 C21 C23 78.0(2)
C15 C20 C21 C23 -99.19(19)
C19 C20 C21 C39 -155.17(17)
C15 C20 C21 C39 27.7(2)
C27 C22 C23 C24 -1.8(3)
C27 C22 C23 C21 178.11(16)
C20 C21 C23 C22 68.4(2)
C39 C21 C23 C22 -59.0(2)
C20 C21 C23 C24 -111.73(18)
C39 C21 C23 C24 120.92(18)
C22 C23 C24 O10 -179.39(17)
C21 C23 C24 O10 0.7(3)
C22 C23 C24 C25 0.6(3)
C21 C23 C24 C25 -179.34(16)
O10 C24 C25 O11 -0.6(3)
C23 C24 C25 O11 179.45(16)
O10 C24 C25 C26 -179.71(16)
C23 C24 C25 C26 0.3(3)
O11 C25 C26 O12 2.5(2)
C24 C25 C26 O12 -178.33(15)
O11 C25 C26 C27 -179.26(16)
C24 C25 C26 C27 -0.1(3)
O12 C26 C27 C22 177.22(15)
C25 C26 C27 C22 -1.1(3)
O12 C26 C27 C28 -2.9(2)
C25 C26 C27 C28 178.83(16)
C23 C22 C27 C26 2.1(3)
C23 C22 C27 C28 -177.84(16)
C1 C2 C28 C44 -15.1(3)
C3 C2 C28 C44 165.99(16)
C1 C2 C28 C27 110.99(19)
C3 C2 C28 C27 -67.9(2)
C26 C27 C28 C2 109.62(18)
C22 C27 C28 C2 -70.5(2)
C26 C27 C28 C44 -122.02(18)
C22 C27 C28 C44 57.9(2)
C6 C7 C29 C30 175.71(17)
C9 C7 C29 C30 -60.9(2)
C7 C29 C30 C31 170.03(18)
C29 C30 C31 C32 -176.1(2)
C30 C31 C32 C33 176.6(2)
C16 C14 C34 C35 -172.32(16)
C13 C14 C34 C35 60.03(19)
C14 C34 C35 C36 177.86(16)
C34 C35 C36 C37 178.55(19)
C35 C36 C37 C38 175.8(2)
C20 C21 C39 C40 167.43(17)
C23 C21 C39 C40 -67.2(2)
C21 C39 C40 C41 176.03(17)
C39 C40 C41 C42 65.0(3)
C40 C41 C42 C43 174.9(2)
C2 C28 C44 C45 -170.30(17)
C27 C28 C44 C45 63.8(2)
C28 C44 C45 C46 -171.03(17)
C44 C45 C46 C47 72.0(2)
C45 C46 C47 C48 177.74(19)
